data_1514487
loop_
_publ_author_name
'Collett, Christopher J.'
'Massey, Richard S.'
'Maguire, Oliver R.'
'Batsanov, Andrei S.'
'O'Donoghue, AnnMarie C.'
'Smith, Andrew D.'

_publ_section_title
;
 Mechanistic insights into the triazolylidene-catalysed Stetter and
 benzoin reactions: role of the N-aryl substituent
;
_journal_issue 4
_journal_name_full 'Chemical Science'
_journal_page_first 1514
_journal_paper_doi 10.1039/c2sc22137c
_journal_volume 4
_journal_year 2013
_chemical_formula_moiety 'Cl 1-,C19 H20 N3 O 1+,D2 O'
_chemical_formula_sum 'C19 H20 Cl D2 N3 O2'
_chemical_formula_weight 361.85
_chemical_name_systematic
;2-phenyl-3-(\a-hydroxy-paramethylbenzyl)-6,7-dihydro-5H-pyrrolo[2,1-
c][1,2,4]triazol-2-ium chloride deuterohydrate
;
_space_group_crystal_system orthorhombic
_space_group_IT_number 61
_space_group_name_Hall '-P 2ac 2ab'
_space_group_name_H-M_alt 'P b c a'
_symmetry_space_group_name_Hall '-P 2ac 2ab'
_symmetry_space_group_name_H-M 'P b c a'
_atom_sites_solution_hydrogens geom
_atom_sites_solution_primary direct
_atom_sites_solution_secondary difmap
_audit_creation_date 2011-03-23
_audit_creation_method ' Olex2 1.1-beta (compiled 2011.02.15 svn.r1672, GUI svn.r3494)'
_cell_angle_alpha 90.00
_cell_angle_beta 90.00
_cell_angle_gamma 90.00
_cell_formula_units_Z 8
_cell_length_a 19.2697(16)
_cell_length_b 9.5129(8)
_cell_length_c 19.6896(16)
_cell_measurement_reflns_used 2675
_cell_measurement_temperature 120
_cell_measurement_theta_max 21.86
_cell_measurement_theta_min 2.32
_cell_volume 3609.3(5)
_computing_cell_refinement 'SAINT v7.46A (Bruker, 2008)'
_computing_data_collection 'SMART v5.625 (Bruker, 2001)'
_computing_data_reduction 'SAINT v7.46A (Bruker, 2008)'
_computing_molecular_graphics
;
O. V. Dolomanov, L. J. Bourhis, R. J. Gildea, J. A. K. Howard and H. Puschmann,
OLEX2: a complete structure solution, refinement and analysis program.
J. Appl. Cryst. (2009). 42, 339-341.
;
_computing_publication_material
;
O. V. Dolomanov, L. J. Bourhis, R. J. Gildea, J. A. K. Howard and H. Puschmann,
OLEX2: a complete structure solution, refinement and analysis program.
J. Appl. Cryst. (2009). 42, 339-341.
;
_computing_structure_refinement 'SHELXL-97 (Sheldrick, 1997)'
_computing_structure_solution 'A short history of SHELX (Sheldrick, 2008)/Bruker'
_diffrn_ambient_temperature 120
_diffrn_detector_area_resol_mean 5.6
_diffrn_measured_fraction_theta_full 0.999
_diffrn_measured_fraction_theta_max 0.999
_diffrn_measurement_device_type 'Bruker SMART 6000 CCD area detector'
_diffrn_measurement_method '\w scans'
_diffrn_orient_matrix_UB_11 -0.027797
_diffrn_orient_matrix_UB_12 0.013986
_diffrn_orient_matrix_UB_13 0.043283
_diffrn_orient_matrix_UB_21 0.048747
_diffrn_orient_matrix_UB_22 0.025085
_diffrn_orient_matrix_UB_23 0.012652
_diffrn_orient_matrix_UB_31 -0.023013
_diffrn_orient_matrix_UB_32 0.036250
_diffrn_orient_matrix_UB_33 -0.025460
_diffrn_radiation_monochromator graphite
_diffrn_radiation_type MoK\a
_diffrn_radiation_wavelength 0.71073
_diffrn_reflns_av_R_equivalents 0.1899
_diffrn_reflns_av_unetI/netI 0.1240
_diffrn_reflns_limit_h_max 22
_diffrn_reflns_limit_h_min -22
_diffrn_reflns_limit_k_max 11
_diffrn_reflns_limit_k_min -11
_diffrn_reflns_limit_l_max 23
_diffrn_reflns_limit_l_min -23
_diffrn_reflns_number 33554
_diffrn_reflns_theta_full 25.02
_diffrn_reflns_theta_max 25.02
_diffrn_reflns_theta_min 2.07
_diffrn_source 'fine-focus sealed tube'
_diffrn_source_current 35.0
_diffrn_source_power 1.75
_diffrn_source_target Mo
_diffrn_source_voltage 50.0
_diffrn_standards_number 0
_exptl_absorpt_coefficient_mu 0.229
_exptl_absorpt_correction_type none
_exptl_crystal_colour colourless
_exptl_crystal_density_diffrn 1.332
_exptl_crystal_density_method 'not measured'
_exptl_crystal_description needle
_exptl_crystal_F_000 1520
_exptl_crystal_size_max 0.4
_exptl_crystal_size_mid 0.07
_exptl_crystal_size_min 0.03
_refine_diff_density_max 0.256
_refine_diff_density_min -0.249
_refine_diff_density_rms 0.065
_refine_ls_extinction_coef 0.0025(4)
_refine_ls_extinction_expression Fc^*^=kFc[1+0.001xFc^2^\l^3^/sin(2\q)]^-1/4^
_refine_ls_extinction_method SHELXL
_refine_ls_goodness_of_fit_ref 0.905
_refine_ls_hydrogen_treatment mixed
_refine_ls_matrix_type full
_refine_ls_number_parameters 240
_refine_ls_number_reflns 3182
_refine_ls_number_restraints 0
_refine_ls_restrained_S_all 0.905
_refine_ls_R_factor_all 0.1355
_refine_ls_R_factor_gt 0.0475
_refine_ls_shift/su_max 0.000
_refine_ls_shift/su_mean 0.000
_refine_ls_structure_factor_coef Fsqd
_refine_ls_weighting_details 'calc w=1/[\s^2^(Fo^2^)+(0.0479P)^2^] where P=(Fo^2^+2Fc^2^)/3'
_refine_ls_weighting_scheme calc
_refine_ls_wR_factor_gt 0.0938
_refine_ls_wR_factor_ref 0.1198
_reflns_number_gt 1513
_reflns_number_total 3182
_reflns_threshold_expression I>2\s(I)
_cod_data_source_file c2sc22137c.txt
_cod_data_source_block 36
_cod_depositor_comments
;
The following automatic conversions were performed:

'_diffrn_source_target' value 'MO' changed to 'Mo' according to
/usr/data/users/saulius/automatic-downloads/retrospective/RSC/lib/dictionaries/cif_core.dic
dictionary named 'cif_core.dic' version 2.4.2 from 2011-04-26.

Automatic conversion script
Id: cif_fix_values 2281 2013-09-26 08:29:07Z andrius 
;
_cod_database_code 1514487

loop_
_space_group_symop_id
_space_group_symop_operation_xyz
1 'x, y, z'
2 '-x+1/2, -y, z+1/2'
3 'x+1/2, -y+1/2, -z'
4 '-x, y+1/2, -z+1/2'
5 '-x, -y, -z'
6 'x-1/2, y, -z-1/2'
7 '-x-1/2, y-1/2, z'
8 'x, -y-1/2, z-1/2'

loop_
_atom_site_label
_atom_site_type_symbol
_atom_site_fract_x
_atom_site_fract_y
_atom_site_fract_z
_atom_site_U_iso_or_equiv
_atom_site_adp_type
_atom_site_occupancy
_atom_site_symmetry_multiplicity
_atom_site_calc_flag
_atom_site_refinement_flags
Cl Cl 0.12595(5) 0.39192(11) 0.49093(5) 0.0360(3) Uani 1 1 d .
O1 O 0.23223(13) 0.5485(3) 0.40609(13) 0.0297(7) Uani 1 1 d .
H1 H 0.2008(19) 0.499(4) 0.4322(18) 0.043(13) Uiso 1 1 d .
O2 O 0.02974(18) 0.6509(4) 0.4492(2) 0.0687(13) Uani 1 1 d .
D1 D -0.006(3) 0.645(5) 0.469(2) 0.071(19) Uiso 1 1 d .
D2 D 0.054(3) 0.564(7) 0.458(3) 0.16(3) Uiso 1 1 d .
N1 N 0.16169(13) 0.8017(3) 0.43724(15) 0.0217(7) Uani 1 1 d .
N2 N 0.08776(14) 0.9303(3) 0.37832(16) 0.0262(8) Uani 1 1 d .
N3 N 0.11341(14) 0.8182(3) 0.34079(14) 0.0228(7) Uani 1 1 d .
C1 C 0.15797(17) 0.7411(4) 0.37650(19) 0.0221(9) Uani 1 1 d .
C2 C 0.19348(17) 0.7772(4) 0.50423(18) 0.0268(9) Uani 1 1 d .
H2C H 0.2441 0.7612 0.5004 0.032 Uiso 1 1 calc R
H2D H 0.1718 0.6964 0.5278 0.032 Uiso 1 1 calc R
C3 C 0.17741(18) 0.9165(4) 0.54060(19) 0.0306(10) Uani 1 1 d .
H3A H 0.2185 0.9789 0.5394 0.037 Uiso 1 1 calc R
H3B H 0.1652 0.8985 0.5887 0.037 Uiso 1 1 calc R
C4 C 0.11582(18) 0.9863(4) 0.50333(17) 0.0284(9) Uani 1 1 d .
H4A H 0.0714 0.9683 0.5270 0.034 Uiso 1 1 calc R
H4B H 0.1227 1.0889 0.4985 0.034 Uiso 1 1 calc R
C5 C 0.11824(17) 0.9144(4) 0.43652(18) 0.0224(9) Uani 1 1 d .
C6 C 0.19913(17) 0.6158(4) 0.35151(18) 0.0241(9) Uani 1 1 d .
H6 H 0.1668 0.5479 0.3291 0.029 Uiso 1 1 calc R
C7 C 0.25249(18) 0.6647(4) 0.30014(18) 0.0225(9) Uani 1 1 d .
C8 C 0.31225(17) 0.7333(4) 0.32234(18) 0.0244(9) Uani 1 1 d .
H8 H 0.3204 0.7453 0.3696 0.029 Uiso 1 1 calc R
C9 C 0.35973(18) 0.7838(4) 0.27570(19) 0.0259(9) Uani 1 1 d .
H9 H 0.4003 0.8302 0.2915 0.031 Uiso 1 1 calc R
C10 C 0.34938(18) 0.7681(4) 0.20613(19) 0.0256(9) Uani 1 1 d .
C11 C 0.28980(17) 0.6981(4) 0.18493(19) 0.0283(10) Uani 1 1 d .
H11 H 0.2818 0.6847 0.1378 0.034 Uiso 1 1 calc R
C12 C 0.24191(18) 0.6477(4) 0.23154(19) 0.0287(10) Uani 1 1 d .
H12 H 0.2014 0.6009 0.2159 0.034 Uiso 1 1 calc R
C13 C 0.40164(18) 0.8204(4) 0.15517(18) 0.0336(10) Uani 1 1 d .
H13A H 0.4028 0.9233 0.1561 0.050 Uiso 1 1 calc R
H13B H 0.3884 0.7884 0.1097 0.050 Uiso 1 1 calc R
H13C H 0.4476 0.7834 0.1666 0.050 Uiso 1 1 calc R
C14 C 0.09056(17) 0.8012(4) 0.27180(18) 0.0228(9) Uani 1 1 d .
C15 C 0.05196(18) 0.6851(4) 0.2543(2) 0.0298(10) Uani 1 1 d .
H15 H 0.0417 0.6138 0.2866 0.036 Uiso 1 1 calc R
C16 C 0.02851(18) 0.6759(4) 0.1875(2) 0.0375(11) Uani 1 1 d .
H16 H 0.0017 0.5969 0.1740 0.045 Uiso 1 1 calc R
C17 C 0.04352(19) 0.7793(4) 0.1406(2) 0.0361(11) Uani 1 1 d .
H17 H 0.0270 0.7713 0.0953 0.043 Uiso 1 1 calc R
C18 C 0.08257(19) 0.8945(5) 0.1597(2) 0.0361(10) Uani 1 1 d .
H18 H 0.0931 0.9657 0.1275 0.043 Uiso 1 1 calc R
C19 C 0.10640(17) 0.9060(4) 0.22599(19) 0.0298(10) Uani 1 1 d .
H19 H 0.1332 0.9849 0.2396 0.036 Uiso 1 1 calc R

loop_
_atom_site_aniso_label
_atom_site_aniso_U_11
_atom_site_aniso_U_22
_atom_site_aniso_U_33
_atom_site_aniso_U_23
_atom_site_aniso_U_13
_atom_site_aniso_U_12
Cl 0.0271(5) 0.0394(6) 0.0414(6) 0.0053(6) 0.0104(5) 0.0022(5)
O1 0.0224(16) 0.0344(17) 0.0324(17) 0.0077(14) 0.0004(13) 0.0035(12)
O2 0.0201(19) 0.071(3) 0.115(3) 0.053(2) 0.010(2) 0.0017(17)
N1 0.0137(16) 0.0275(19) 0.0240(19) 0.0028(16) 0.0002(13) 0.0007(14)
N2 0.0222(17) 0.0262(19) 0.0300(19) -0.0023(16) -0.0018(15) -0.0005(14)
N3 0.0172(16) 0.0263(17) 0.0251(19) 0.0038(17) 0.0000(14) 0.0019(14)
C1 0.0139(19) 0.024(2) 0.029(2) 0.0042(19) 0.0007(17) -0.0003(16)
C2 0.0169(19) 0.034(2) 0.030(2) 0.006(2) -0.0048(17) -0.0005(16)
C3 0.022(2) 0.039(3) 0.030(2) 0.001(2) -0.0019(17) -0.0022(18)
C4 0.028(2) 0.033(2) 0.025(2) -0.002(2) -0.0007(19) 0.0002(17)
C5 0.0132(19) 0.025(2) 0.029(2) -0.0009(19) 0.0026(17) -0.0016(16)
C6 0.017(2) 0.026(2) 0.030(2) 0.004(2) -0.0029(16) 0.0041(17)
C7 0.0175(19) 0.022(2) 0.028(2) -0.0028(19) 0.0018(17) 0.0036(16)
C8 0.021(2) 0.029(2) 0.023(2) -0.0012(19) 0.0002(16) 0.0043(17)
C9 0.018(2) 0.022(2) 0.038(3) -0.0011(19) -0.0003(17) 0.0021(16)
C10 0.017(2) 0.030(2) 0.031(2) 0.0030(19) 0.0013(17) 0.0052(17)
C11 0.021(2) 0.040(2) 0.024(2) 0.000(2) -0.0014(17) 0.0047(18)
C12 0.018(2) 0.036(2) 0.032(2) -0.001(2) -0.0025(18) 0.0008(17)
C13 0.027(2) 0.039(2) 0.035(3) 0.007(2) 0.0050(18) 0.0015(19)
C14 0.017(2) 0.028(2) 0.024(2) -0.003(2) -0.0036(16) 0.0028(17)
C15 0.017(2) 0.029(2) 0.043(3) -0.003(2) -0.0004(18) -0.0013(18)
C16 0.018(2) 0.042(3) 0.053(3) -0.016(3) -0.003(2) 0.0009(19)
C17 0.029(2) 0.048(3) 0.032(3) -0.006(2) -0.0052(19) 0.006(2)
C18 0.035(2) 0.042(3) 0.031(2) 0.001(2) -0.0003(19) 0.006(2)
C19 0.025(2) 0.031(2) 0.034(2) -0.003(2) -0.0034(17) -0.0028(18)

loop_
_atom_type_symbol
_atom_type_description
_atom_type_scat_dispersion_real
_atom_type_scat_dispersion_imag
_atom_type_scat_source
C C 0.0033 0.0016 'International Tables Vol C Tables 4.2.6.8 and 6.1.1.4'
H H 0.0000 0.0000 'International Tables Vol C Tables 4.2.6.8 and 6.1.1.4'
Cl Cl 0.1484 0.1585 'International Tables Vol C Tables 4.2.6.8 and 6.1.1.4'
N N 0.0061 0.0033 'International Tables Vol C Tables 4.2.6.8 and 6.1.1.4'
O O 0.0106 0.0060 'International Tables Vol C Tables 4.2.6.8 and 6.1.1.4'

loop_
_geom_angle_atom_site_label_1
_geom_angle_atom_site_label_2
_geom_angle_atom_site_label_3
_geom_angle
C1 N1 C2 139.4(3)
C1 N1 C5 107.4(3)
C5 N1 C2 112.9(3)
C5 N2 N3 102.7(3)
N2 N3 C14 118.7(3)
C1 N3 N2 111.8(3)
C1 N3 C14 129.5(3)
N1 C1 N3 105.7(3)
N1 C1 C6 127.3(3)
N3 C1 C6 126.9(3)
N1 C2 C3 101.4(3)
C2 C3 C4 107.7(3)
C5 C4 C3 101.5(3)
N1 C5 C4 111.9(3)
N2 C5 N1 112.3(3)
N2 C5 C4 135.7(3)
O1 C6 C1 110.4(3)
O1 C6 C7 110.0(3)
C1 C6 C7 109.3(3)
C8 C7 C6 119.7(3)
C12 C7 C6 121.3(3)
C12 C7 C8 119.0(3)
C9 C8 C7 120.1(3)
C8 C9 C10 121.4(3)
C9 C10 C13 121.6(3)
C11 C10 C9 117.7(3)
C11 C10 C13 120.7(3)
C12 C11 C10 121.1(3)
C7 C12 C11 120.7(3)
C15 C14 N3 119.5(3)
C15 C14 C19 122.5(3)
C19 C14 N3 118.0(3)
C14 C15 C16 117.5(4)
C17 C16 C15 121.2(4)
C16 C17 C18 119.9(4)
C17 C18 C19 119.9(4)
C14 C19 C18 119.0(4)

loop_
_geom_bond_atom_site_label_1
_geom_bond_atom_site_label_2
_geom_bond_distance
O1 C6 1.404(4)
N1 C1 1.330(4)
N1 C2 1.473(4)
N1 C5 1.361(4)
N2 N3 1.389(4)
N2 C5 1.297(4)
N3 C1 1.330(4)
N3 C14 1.437(4)
C1 C6 1.514(5)
C2 C3 1.537(5)
C3 C4 1.545(5)
C4 C5 1.483(5)
C6 C7 1.515(5)
C7 C8 1.394(5)
C7 C12 1.375(5)
C8 C9 1.383(5)
C9 C10 1.392(5)
C10 C11 1.391(5)
C10 C13 1.506(5)
C11 C12 1.387(5)
C14 C15 1.376(5)
C14 C19 1.379(5)
C15 C16 1.394(5)
C16 C17 1.379(5)
C17 C18 1.381(5)
C18 C19 1.387(5)

loop_
_geom_hbond_atom_site_label_D
_geom_hbond_atom_site_label_H
_geom_hbond_atom_site_label_A
_geom_hbond_distance_DH
_geom_hbond_distance_HA
_geom_hbond_distance_DA
_geom_hbond_angle_DHA
_geom_hbond_site_symmetry_A
O1 H1 Cl 0.93(4) 2.11(4) 3.033(3) 177(3) .
O2 D1 Cl 0.79(5) 2.47(5) 3.249(4) 169(5) 5_566
O2 D2 Cl 0.97(7) 2.24(7) 3.191(4) 168(5) .
